data_7201928
loop_
_publ_author_name
'Cozzi, Franco'
'Annunziata, Rita'
'Benaglia, Maurizio'
'Baldridge, Kim K.'
'Aguirre, Gerardo'
'Estrada, Jes\'us'
'Sritana-Anant, Yongsak'
'Siegel, Jay S.'

_publ_section_title
;
 Through-space interactions between parallel-offset arenes at the van
 der Waals distance: 1,8-diarylbiphenylene syntheses, structure and QM
 computations
;
_journal_issue 19
_journal_name_full 'Physical Chemistry Chemical Physics'
_journal_page_first 2686
_journal_page_last 2694
_journal_paper_doi 10.1039/b800031j
_journal_volume 10
_journal_year 2008
_chemical_formula_moiety 'C28 H23 F'
_chemical_formula_sum 'C28 H23 F'
_chemical_formula_weight 378.46
_space_group_IT_number 15
_symmetry_cell_setting monoclinic
_symmetry_space_group_name_Hall '-C 2yc'
_symmetry_space_group_name_H-M 'C 1 2/c 1'
_atom_sites_solution_hydrogens geom
_atom_sites_solution_primary direct
_atom_sites_solution_secondary difmap
_audit_creation_method SHELXL-97
_cell_angle_alpha 90.00
_cell_angle_beta 106.996(7)
_cell_angle_gamma 90.00
_cell_formula_units_Z 4
_cell_length_a 10.1807(7)
_cell_length_b 12.6858(12)
_cell_length_c 17.0404(15)
_cell_measurement_reflns_used 86
_cell_measurement_temperature 298(2)
_cell_measurement_theta_max 12.96
_cell_measurement_theta_min 5.00
_cell_volume 2104.7(3)
_computing_cell_refinement 'Bruker XSCANS'
_computing_data_collection 'Bruker XSCANS'
_computing_data_reduction 'Bruker SHELXTL'
_computing_molecular_graphics 'Bruker SHELXTL'
_computing_publication_material 'Bruker SHELXTL'
_computing_structure_refinement 'SHELXL-97 (Sheldrick, 1997)'
_computing_structure_solution 'SHELXS-97 (Sheldrick, 1990)'
_diffrn_ambient_temperature 298(2)
_diffrn_measured_fraction_theta_full 0.998
_diffrn_measured_fraction_theta_max 0.998
_diffrn_measurement_device_type 'Bruker P4'
_diffrn_measurement_method '\w scans'
_diffrn_radiation_monochromator graphite
_diffrn_radiation_source 'fine-focus sealed tube'
_diffrn_radiation_type MoK\a
_diffrn_radiation_wavelength 0.71073
_diffrn_reflns_av_R_equivalents 0.0132
_diffrn_reflns_av_sigmaI/netI 0.0213
_diffrn_reflns_limit_h_max 3
_diffrn_reflns_limit_h_min -13
_diffrn_reflns_limit_k_max 1
_diffrn_reflns_limit_k_min -16
_diffrn_reflns_limit_l_max 22
_diffrn_reflns_limit_l_min -21
_diffrn_reflns_number 3520
_diffrn_reflns_theta_full 27.50
_diffrn_reflns_theta_max 27.50
_diffrn_reflns_theta_min 2.50
_diffrn_standards_interval_count 97
_diffrn_standards_number 3
_exptl_absorpt_coefficient_mu 0.074
_exptl_absorpt_correction_type none
_exptl_crystal_colour colourless
_exptl_crystal_density_diffrn 1.194
_exptl_crystal_density_method 'not measured'
_exptl_crystal_description prism
_exptl_crystal_F_000 800
_exptl_crystal_size_max 0.60
_exptl_crystal_size_mid 0.40
_exptl_crystal_size_min 0.40
_refine_diff_density_max 0.176
_refine_diff_density_min -0.172
_refine_diff_density_rms 0.029
_refine_ls_extinction_coef 0.0032(10)
_refine_ls_extinction_expression Fc^*^=kFc[1+0.001xFc^2^\l^3^/sin(2\q)]^-1/4^
_refine_ls_extinction_method SHELXL
_refine_ls_goodness_of_fit_ref 1.043
_refine_ls_hydrogen_treatment constr
_refine_ls_matrix_type full
_refine_ls_number_parameters 151
_refine_ls_number_reflns 2430
_refine_ls_number_restraints 1
_refine_ls_restrained_S_all 1.043
_refine_ls_R_factor_all 0.1141
_refine_ls_R_factor_gt 0.0703
_refine_ls_shift/su_max 0.001
_refine_ls_shift/su_mean 0.000
_refine_ls_structure_factor_coef Fsqd
_refine_ls_weighting_details 'calc w=1/[\s^2^(Fo^2^)+(0.0802P)^2^+1.3655P] where P=(Fo^2^+2Fc^2^)/3'
_refine_ls_weighting_scheme calc
_refine_ls_wR_factor_gt 0.1986
_refine_ls_wR_factor_ref 0.2266
_reflns_number_gt 1407
_reflns_number_total 2430
_reflns_threshold_expression >2sigma(I)
_cod_data_source_file b800031j.txt
_cod_data_source_block fu
_cod_original_sg_symbol_H-M 'C 2/c'
_cod_database_code 7201928

loop_
_symmetry_equiv_pos_as_xyz
'x, y, z'
'-x, y, -z+1/2'
'x+1/2, y+1/2, z'
'-x+1/2, y+1/2, -z+1/2'
'-x, -y, -z'
'x, -y, z-1/2'
'-x+1/2, -y+1/2, -z'
'x+1/2, -y+1/2, z-1/2'

loop_
_atom_site_label
_atom_site_type_symbol
_atom_site_fract_x
_atom_site_fract_y
_atom_site_fract_z
_atom_site_U_iso_or_equiv
_atom_site_adp_type
_atom_site_occupancy
_atom_site_symmetry_multiplicity
_atom_site_calc_flag
_atom_site_refinement_flags
_atom_site_disorder_assembly
_atom_site_disorder_group
C1 C 0.9193(2) 0.1659(2) 0.63447(12) 0.0703(7) Uani 1 1 d . . .
C2 C 0.9683(2) 0.10668(18) 0.70404(12) 0.0643(6) Uani 1 1 d . . .
C3 C 0.9686(2) -0.0048(2) 0.70439(14) 0.0728(7) Uani 1 1 d . . .
C4 C 0.9212(3) -0.0623(3) 0.63432(18) 0.0968(10) Uani 1 1 d . . .
H4A H 0.9216 -0.1357 0.6345 0.116 Uiso 1 1 calc R . .
C5 C 0.8722(3) -0.0047(3) 0.56289(18) 0.1054(11) Uani 1 1 d . . .
H5A H 0.8391 -0.0407 0.5135 0.126 Uiso 1 1 calc R . .
C6 C 0.8705(3) 0.1032(3) 0.56184(15) 0.0934(9) Uani 1 1 d . . .
H6A H 0.8360 0.1373 0.5117 0.112 Uiso 1 1 calc R . .
C7 C 0.9159(2) 0.2828(2) 0.63432(13) 0.0741(7) Uani 1 1 d . A .
C8 C 0.9981(3) 0.3405(3) 0.59731(16) 0.0916(9) Uani 1 1 d . . .
H8A H 1.0531 0.3060 0.5704 0.110 Uiso 0.391(3) 1 calc PR A 1
C9 C 0.9971(3) 0.4493(3) 0.60086(19) 0.1053(10) Uani 1 1 d . A .
H9A H 1.0544 0.4878 0.5779 0.126 Uiso 1 1 calc R . .
C10 C 0.9129(3) 0.5016(3) 0.63782(19) 0.0994(10) Uani 1 1 d . . .
C11 C 0.8304(3) 0.4461(2) 0.67293(18) 0.0935(9) Uani 1 1 d . A .
H11A H 0.7729 0.4818 0.6974 0.112 Uiso 1 1 calc R . .
C12 C 0.8314(2) 0.3365(2) 0.67245(15) 0.0769(7) Uani 1 1 d . . .
H12A H 0.7760 0.2990 0.6974 0.092 Uiso 0.109(3) 1 calc PR A 1
C13 C 1.0850(5) 0.2788(4) 0.5499(3) 0.1008(16) Uani 0.609(3) 1 d P A 1
H13A H 1.1439 0.3270 0.5329 0.151 Uiso 0.609(3) 1 calc PR A 1
H13B H 1.0244 0.2452 0.5026 0.151 Uiso 0.609(3) 1 calc PR A 1
H13C H 1.1398 0.2263 0.5854 0.151 Uiso 0.609(3) 1 calc PR A 1
C14 C 0.7380(3) 0.2775(3) 0.7108(2) 0.0918(10) Uani 0.891(3) 1 d P A 1
H14A H 0.6811 0.2303 0.6712 0.138 Uiso 0.891(3) 1 calc PR A 1
H14B H 0.6811 0.3266 0.7288 0.138 Uiso 0.891(3) 1 calc PR A 1
H14C H 0.7920 0.2379 0.7570 0.138 Uiso 0.891(3) 1 calc PR A 1
C15 C 0.9151(16) 0.6231(12) 0.6526(10) 0.104(5) Uani 0.50 1 d P A 1
H15A H 0.8858 0.6377 0.7002 0.156 Uiso 0.50 1 calc PR A 1
H15B H 0.8541 0.6571 0.6057 0.156 Uiso 0.50 1 calc PR A 1
H15C H 1.0067 0.6493 0.6612 0.156 Uiso 0.50 1 calc PR A 1
F1 F 0.9139(14) 0.6125(10) 0.6395(8) 0.162(4) Uani 0.50 1 d P A 1

loop_
_atom_site_aniso_label
_atom_site_aniso_U_11
_atom_site_aniso_U_22
_atom_site_aniso_U_33
_atom_site_aniso_U_23
_atom_site_aniso_U_13
_atom_site_aniso_U_12
C1 0.0617(13) 0.0935(18) 0.0512(12) 0.0010(11) 0.0092(10) 0.0125(12)
C2 0.0558(12) 0.0803(16) 0.0517(12) -0.0036(10) 0.0080(9) 0.0039(11)
C3 0.0583(13) 0.0769(16) 0.0761(15) -0.0055(12) 0.0089(11) 0.0029(11)
C4 0.0753(17) 0.095(2) 0.105(2) -0.0321(17) 0.0020(16) 0.0065(15)
C5 0.094(2) 0.126(3) 0.080(2) -0.0356(19) 0.0007(16) 0.018(2)
C6 0.0838(18) 0.134(3) 0.0507(13) -0.0050(14) 0.0014(12) 0.0210(17)
C7 0.0661(14) 0.0987(19) 0.0532(12) 0.0155(12) 0.0109(10) 0.0147(13)
C8 0.0897(19) 0.113(2) 0.0724(16) 0.0306(15) 0.0240(14) 0.0147(17)
C9 0.100(2) 0.123(3) 0.092(2) 0.0384(19) 0.0258(17) 0.002(2)
C10 0.098(2) 0.089(2) 0.099(2) 0.0195(17) 0.0100(18) 0.0071(18)
C11 0.0750(17) 0.102(2) 0.097(2) 0.0123(17) 0.0138(15) 0.0199(16)
C12 0.0635(14) 0.0899(19) 0.0730(15) 0.0151(13) 0.0130(12) 0.0122(13)
C13 0.109(4) 0.115(4) 0.092(3) 0.005(3) 0.051(3) -0.003(3)
C14 0.0736(18) 0.105(2) 0.103(2) 0.0076(18) 0.0361(17) 0.0133(17)
C15 0.106(8) 0.084(9) 0.130(9) 0.050(8) 0.044(7) 0.015(6)
F1 0.190(9) 0.095(5) 0.171(7) -0.017(4) 0.006(6) -0.012(5)

loop_
_atom_type_symbol
_atom_type_description
_atom_type_scat_dispersion_real
_atom_type_scat_dispersion_imag
_atom_type_scat_source
C C 0.0033 0.0016 'International Tables Vol C Tables 4.2.6.8 and 6.1.1.4'
H H 0.0000 0.0000 'International Tables Vol C Tables 4.2.6.8 and 6.1.1.4'
F F 0.0171 0.0103 'International Tables Vol C Tables 4.2.6.8 and 6.1.1.4'

loop_
_geom_angle_atom_site_label_1
_geom_angle_atom_site_label_2
_geom_angle_atom_site_label_3
_geom_angle
_geom_angle_site_symmetry_1
_geom_angle_site_symmetry_3
_geom_angle_publ_flag
C2 C1 C6 112.9(2) . . ?
C2 C1 C7 123.6(2) . . ?
C6 C1 C7 123.5(2) . . ?
C1 C2 C3 123.6(2) . . ?
C1 C2 C2 146.68(14) . 2_756 ?
C3 C2 C2 89.76(13) . 2_756 ?
C4 C3 C2 122.2(2) . . ?
C4 C3 C3 147.58(18) . 2_756 ?
C2 C3 C3 90.24(13) . 2_756 ?
C3 C4 C5 115.6(3) . . ?
C3 C4 H4A 122.2 . . ?
C5 C4 H4A 122.2 . . ?
C6 C5 C4 122.7(3) . . ?
C6 C5 H5A 118.6 . . ?
C4 C5 H5A 118.6 . . ?
C5 C6 C1 123.0(3) . . ?
C5 C6 H6A 118.5 . . ?
C1 C6 H6A 118.5 . . ?
C8 C7 C12 119.2(3) . . ?
C8 C7 C1 120.6(2) . . ?
C12 C7 C1 120.3(2) . . ?
C9 C8 C7 119.5(3) . . ?
C9 C8 C13 122.2(3) . . ?
C7 C8 C13 118.3(3) . . ?
C9 C8 H8A 120.3 . . ?
C7 C8 H8A 120.3 . . ?
C10 C9 C8 121.0(3) . . ?
C10 C9 H9A 119.5 . . ?
C8 C9 H9A 119.5 . . ?
C11 C10 C9 120.0(3) . . ?
C11 C10 F1 120.7(6) . . ?
C9 C10 F1 119.3(6) . . ?
C11 C10 C15 114.9(6) . . ?
C9 C10 C15 124.7(6) . . ?
C10 C11 C12 120.5(3) . . ?
C10 C11 H11A 119.7 . . ?
C12 C11 H11A 119.7 . . ?
C11 C12 C7 119.8(3) . . ?
C11 C12 C14 119.3(3) . . ?
C7 C12 C14 120.9(3) . . ?
C11 C12 H12A 120.1 . . ?
C7 C12 H12A 120.1 . . ?
C8 C13 H13A 109.5 . . ?
C8 C13 H13B 109.5 . . ?
C8 C13 H13C 109.5 . . ?
C12 C14 H14A 109.5 . . ?
C12 C14 H14B 109.5 . . ?
H14A C14 H14B 109.5 . . ?
C12 C14 H14C 109.5 . . ?
H14A C14 H14C 109.5 . . ?
H14B C14 H14C 109.5 . . ?
C10 C15 H15A 109.5 . . ?
C10 C15 H15B 109.5 . . ?
C10 C15 H15C 109.5 . . ?

loop_
_geom_bond_atom_site_label_1
_geom_bond_atom_site_label_2
_geom_bond_distance
_geom_bond_site_symmetry_2
_geom_bond_publ_flag
C1 C2 1.369(3) . ?
C1 C6 1.433(3) . ?
C1 C7 1.483(4) . ?
C2 C3 1.414(3) . ?
C2 C2 1.510(4) 2_756 ?
C3 C4 1.362(3) . ?
C3 C3 1.498(5) 2_756 ?
C4 C5 1.382(4) . ?
C4 H4A 0.9300 . ?
C5 C6 1.368(4) . ?
C5 H5A 0.9300 . ?
C6 H6A 0.9300 . ?
C7 C8 1.393(4) . ?
C7 C12 1.397(3) . ?
C8 C9 1.383(4) . ?
C8 C13 1.570(5) . ?
C8 H8A 0.9300 . ?
C9 C10 1.373(4) . ?
C9 H9A 0.9300 . ?
C10 C11 1.362(4) . ?
C10 F1 1.407(12) . ?
C10 C15 1.562(17) . ?
C11 C12 1.390(4) . ?
C11 H11A 0.9300 . ?
C12 C14 1.502(4) . ?
C12 H12A 0.9300 . ?
C13 H13A 0.9600 . ?
C13 H13B 0.9600 . ?
C13 H13C 0.9600 . ?
C14 H14A 0.9600 . ?
C14 H14B 0.9600 . ?
C14 H14C 0.9600 . ?
C15 H15A 0.9600 . ?
C15 H15B 0.9600 . ?
C15 H15C 0.9600 . ?

loop_
_geom_torsion_atom_site_label_1
_geom_torsion_atom_site_label_2
_geom_torsion_atom_site_label_3
_geom_torsion_atom_site_label_4
_geom_torsion
_geom_torsion_site_symmetry_1
_geom_torsion_site_symmetry_2
_geom_torsion_site_symmetry_3
_geom_torsion_site_symmetry_4
_geom_torsion_publ_flag
C6 C1 C2 C3 -1.0(3) . . . . ?
C7 C1 C2 C3 178.5(2) . . . . ?
C6 C1 C2 C2 180.0(4) . . . 2_756 ?
C7 C1 C2 C2 -0.6(6) . . . 2_756 ?
C1 C2 C3 C4 0.9(4) . . . . ?
C2 C2 C3 C4 -179.6(2) 2_756 . . . ?
C1 C2 C3 C3 -179.4(2) . . . 2_756 ?
C2 C2 C3 C3 0.0(2) 2_756 . . 2_756 ?
C2 C3 C4 C5 -0.2(4) . . . . ?
C3 C3 C4 C5 -179.6(5) 2_756 . . . ?
C3 C4 C5 C6 -0.3(5) . . . . ?
C4 C5 C6 C1 0.1(5) . . . . ?
C2 C1 C6 C5 0.5(4) . . . . ?
C7 C1 C6 C5 -179.0(3) . . . . ?
C2 C1 C7 C8 113.3(3) . . . . ?
C6 C1 C7 C8 -67.3(3) . . . . ?
C2 C1 C7 C12 -65.7(3) . . . . ?
C6 C1 C7 C12 113.6(3) . . . . ?
C12 C7 C8 C9 1.7(4) . . . . ?
C1 C7 C8 C9 -177.4(2) . . . . ?
C12 C7 C8 C13 -176.1(3) . . . . ?
C1 C7 C8 C13 4.8(4) . . . . ?
C7 C8 C9 C10 -2.3(4) . . . . ?
C13 C8 C9 C10 175.4(3) . . . . ?
C8 C9 C10 C11 1.1(5) . . . . ?
C8 C9 C10 F1 -179.4(6) . . . . ?
C8 C9 C10 C15 173.6(7) . . . . ?
C9 C10 C11 C12 0.6(4) . . . . ?
F1 C10 C11 C12 -178.9(6) . . . . ?
C15 C10 C11 C12 -172.5(7) . . . . ?
C10 C11 C12 C7 -1.2(4) . . . . ?
C10 C11 C12 C14 -179.3(3) . . . . ?
C8 C7 C12 C11 0.0(3) . . . . ?
C1 C7 C12 C11 179.1(2) . . . . ?
C8 C7 C12 C14 178.1(2) . . . . ?
C1 C7 C12 C14 -2.8(3) . . . . ?
